data_4504107
loop_
_publ_author_name
'Wang, Xiao-Feng'
'Lv, Yang'
'Okamura, Taka-aki'
'Kawaguchi, Hiroyuki'
'Wu, Gang'
'Sun, Wei-Yin'
'Ueyama, Norikazu'

_publ_section_title
;
 Structure Variation of Mercury(II) Halide Complexes with Different
 Imidazole-Containing Ligands
;
_journal_issue 6
_journal_name_full 'Crystal Growth &amp; Design'
_journal_page_first 1125
_journal_paper_doi 10.1021/cg060814c
_journal_volume 7
_journal_year 2007
_chemical_formula_moiety 'C21 H24 Cl4 Hg2 N6 '
_chemical_formula_sum 'C21 H24 Cl4 Hg2 N6'
_chemical_formula_weight 903.44
_chemical_name_systematic
; 
[Hg2Cl4(titmb)] 
;
_space_group_IT_number 15
_symmetry_cell_setting monoclinic
_symmetry_Int_Tables_number 15
_symmetry_space_group_name_Hall '-C 2yc'
_symmetry_space_group_name_H-M 'C 1 2/c 1'
_atom_sites_solution_hydrogens geom
_atom_sites_solution_primary direct
_atom_sites_solution_secondary difmap
_audit_creation_method SHELXL-97
_cell_angle_alpha 90.00
_cell_angle_beta 127.723(12)
_cell_angle_gamma 90.00
_cell_formula_units_Z 8
_cell_length_a 28.808(12)
_cell_length_b 11.585(4)
_cell_length_c 19.238(9)
_cell_measurement_reflns_used 12320
_cell_measurement_temperature 200
_cell_measurement_theta_max 27.5
_cell_measurement_theta_min 3.2
_cell_volume 5078(4)
_computing_structure_refinement 'SHELXL-97 (Sheldrick, 1997)'
_computing_structure_solution 'SIR 92 (Altomare et al., 1994)'
_diffrn_ambient_temperature 200
_diffrn_detector_area_resol_mean 10.00
_diffrn_measured_fraction_theta_full 0.996
_diffrn_measured_fraction_theta_max 0.996
_diffrn_measurement_device_type 'Rigaku RAXIS-RAPID Imaging Plate'
_diffrn_measurement_method \w
_diffrn_radiation_monochromator graphite
_diffrn_radiation_source 'fine-focus sealed tube'
_diffrn_radiation_type MoK\a
_diffrn_radiation_wavelength 0.71075
_diffrn_reflns_av_R_equivalents 0.1041
_diffrn_reflns_av_sigmaI/netI 0.0812
_diffrn_reflns_limit_h_max 37
_diffrn_reflns_limit_h_min -36
_diffrn_reflns_limit_k_max 14
_diffrn_reflns_limit_k_min -15
_diffrn_reflns_limit_l_max 24
_diffrn_reflns_limit_l_min -24
_diffrn_reflns_number 24439
_diffrn_reflns_theta_full 27.48
_diffrn_reflns_theta_max 27.48
_diffrn_reflns_theta_min 3.21
_exptl_absorpt_coefficient_mu 12.521
_exptl_absorpt_correction_T_max 0.778
_exptl_absorpt_correction_T_min 0.202
_exptl_absorpt_correction_type multi-scan
_exptl_absorpt_process_details '(Higashi, 1995)'
_exptl_crystal_colour colorless
_exptl_crystal_density_diffrn 2.363
_exptl_crystal_density_method 'not measured'
_exptl_crystal_description platelet
_exptl_crystal_F_000 3360
_exptl_crystal_size_max 0.140
_exptl_crystal_size_mid 0.120
_exptl_crystal_size_min 0.020
_refine_diff_density_max 6.299
_refine_diff_density_min -2.486
_refine_diff_density_rms 0.297
_refine_ls_extinction_method none
_refine_ls_goodness_of_fit_ref 1.055
_refine_ls_hydrogen_treatment constr
_refine_ls_matrix_type full
_refine_ls_number_parameters 301
_refine_ls_number_reflns 5789
_refine_ls_number_restraints 0
_refine_ls_restrained_S_all 1.055
_refine_ls_R_factor_all 0.1272
_refine_ls_R_factor_gt 0.0871
_refine_ls_shift/su_max 0.001
_refine_ls_shift/su_mean 0.000
_refine_ls_structure_factor_coef Fsqd
_refine_ls_weighting_details 'calc w=1/[\s^2^(Fo^2^)+(0.0507P)^2^+378.6802P] where P=(Fo^2^+2Fc^2^)/3'
_refine_ls_weighting_scheme calc
_refine_ls_wR_factor_gt 0.1803
_refine_ls_wR_factor_ref 0.1979
_reflns_number_gt 3919
_reflns_number_total 5789
_reflns_threshold_expression I>2\s(I)
_cod_data_source_file cg060814csi20070307_054928.cif
_cod_data_source_block 7
_cod_original_sg_symbol_H-M 'C 2/c'
_cod_database_code 4504107

loop_
_symmetry_equiv_pos_as_xyz
'x, y, z'
'-x, y, -z+1/2'
'x+1/2, y+1/2, z'
'-x+1/2, y+1/2, -z+1/2'
'-x, -y, -z'
'x, -y, z-1/2'
'-x+1/2, -y+1/2, -z'
'x+1/2, -y+1/2, z-1/2'

loop_
_atom_site_label
_atom_site_type_symbol
_atom_site_fract_x
_atom_site_fract_y
_atom_site_fract_z
_atom_site_U_iso_or_equiv
_atom_site_adp_type
_atom_site_occupancy
_atom_site_symmetry_multiplicity
_atom_site_calc_flag
_atom_site_refinement_flags
Hg1 Hg 0.58822(3) 0.27262(6) 0.70250(4) 0.0427(2) Uani 1 1 d .
Hg2 Hg 0.74543(3) 0.52896(8) 0.74156(5) 0.0609(3) Uani 1 1 d .
Cl1 Cl 0.6362(2) 0.0890(5) 0.7046(4) 0.0655(14) Uani 1 1 d .
Cl2 Cl 0.5804(6) 0.2828(6) 0.8171(5) 0.145(5) Uani 1 1 d .
Cl3 Cl 0.6328(2) 0.4519(5) 0.6929(5) 0.089(2) Uani 1 1 d .
Cl4 Cl 0.7334(2) 0.7367(5) 0.7809(3) 0.0612(13) Uani 1 1 d .
N11 N 0.4596(5) 0.2418(11) 0.4233(9) 0.035(3) Uani 1 1 d .
N12 N 0.5055(5) 0.2593(11) 0.5640(8) 0.032(3) Uani 1 1 d .
N31 N 0.6643(7) 0.4762(14) 0.4694(10) 0.052(4) Uani 1 1 d .
N32 N 0.7143(6) 0.5213(11) 0.6086(9) 0.036(3) Uani 1 1 d .
N51 N 0.6581(6) -0.0339(12) 0.4865(10) 0.047(4) Uani 1 1 d .
N52 N 0.7110(6) -0.0372(13) 0.6266(10) 0.047(4) Uani 1 1 d .
C1 C 0.5081(7) 0.2248(15) 0.3546(10) 0.036(3) Uani 1 1 d .
C2 C 0.5353(7) 0.3283(13) 0.3612(9) 0.032(3) Uani 1 1 d .
C3 C 0.5905(8) 0.3236(17) 0.3787(11) 0.050(5) Uani 1 1 d .
C4 C 0.6154(7) 0.2196(18) 0.3863(11) 0.044(4) Uani 1 1 d .
C5 C 0.5878(7) 0.1184(16) 0.3784(9) 0.039(4) Uani 1 1 d .
C6 C 0.5345(7) 0.1176(14) 0.3653(10) 0.039(4) Uani 1 1 d .
C11 C 0.4493(7) 0.2267(18) 0.3386(10) 0.045(4) Uani 1 1 d .
H1 H 0.4249 0.2909 0.2984 0.054 Uiso 1 1 calc R
H2 H 0.4280 0.1535 0.3107 0.054 Uiso 1 1 calc R
C12 C 0.5116(6) 0.2410(18) 0.5029(9) 0.046(5) Uani 1 1 d .
H3 H 0.5481 0.2287 0.5138 0.055 Uiso 1 1 calc R
C13 C 0.4466(7) 0.2700(15) 0.5221(12) 0.041(4) Uani 1 1 d .
H4 H 0.4291 0.2836 0.5501 0.049 Uiso 1 1 calc R
C14 C 0.4169(7) 0.2579(13) 0.4334(11) 0.033(3) Uani 1 1 d .
H5 H 0.3756 0.2601 0.3886 0.040 Uiso 1 1 calc R
C21 C 0.5080(10) 0.4428(16) 0.3610(13) 0.061(6) Uani 1 1 d .
H6 H 0.4718 0.4267 0.3538 0.073 Uiso 1 1 calc R
H7 H 0.4988 0.4912 0.3123 0.073 Uiso 1 1 calc R
H8 H 0.5358 0.4832 0.4167 0.073 Uiso 1 1 calc R
C31 C 0.6171(9) 0.4362(18) 0.3799(11) 0.066(7) Uani 1 1 d .
H9 H 0.6331 0.4266 0.3470 0.079 Uiso 1 1 calc R
H10 H 0.5861 0.4958 0.3495 0.079 Uiso 1 1 calc R
C32 C 0.6693(8) 0.4632(18) 0.5421(11) 0.056(5) Uani 1 1 d .
H11 H 0.6436 0.4175 0.5458 0.068 Uiso 1 1 calc R
C33 C 0.7402(7) 0.5706(15) 0.5762(13) 0.045(4) Uani 1 1 d .
H12 H 0.7749 0.6161 0.6088 0.054 Uiso 1 1 calc R
C34 C 0.7092(7) 0.5451(15) 0.4915(11) 0.044(4) Uani 1 1 d .
H13 H 0.7173 0.5709 0.4530 0.053 Uiso 1 1 calc R
C41 C 0.6759(8) 0.217(3) 0.4058(15) 0.088(9) Uani 1 1 d .
H14 H 0.7042 0.2606 0.4597 0.106 Uiso 1 1 calc R
H15 H 0.6728 0.2520 0.3567 0.106 Uiso 1 1 calc R
H16 H 0.6891 0.1370 0.4135 0.106 Uiso 1 1 calc R
C51 C 0.6183(8) 0.0027(17) 0.3933(11) 0.057(5) Uani 1 1 d .
H17 H 0.5880 -0.0575 0.3588 0.068 Uiso 1 1 calc R
H18 H 0.6412 0.0083 0.3706 0.068 Uiso 1 1 calc R
C52 C 0.6759(8) 0.0257(18) 0.5565(11) 0.060(6) Uani 1 1 d .
H19 H 0.6649 0.1031 0.5564 0.072 Uiso 1 1 calc R
C53 C 0.7155(8) -0.1414(16) 0.6028(13) 0.045(4) Uani 1 1 d .
H20 H 0.7381 -0.2038 0.6410 0.055 Uiso 1 1 calc R
C54 C 0.6817(8) -0.1424(16) 0.5139(12) 0.046(4) Uani 1 1 d .
H21 H 0.6755 -0.2056 0.4777 0.055 Uiso 1 1 calc R
C61 C 0.5071(9) 0.0069(17) 0.3626(14) 0.062(5) Uani 1 1 d .
H22 H 0.5371 -0.0538 0.3914 0.074 Uiso 1 1 calc R
H23 H 0.4763 -0.0148 0.3013 0.074 Uiso 1 1 calc R
H24 H 0.4900 0.0164 0.3932 0.074 Uiso 1 1 calc R

loop_
_atom_site_aniso_label
_atom_site_aniso_U_11
_atom_site_aniso_U_22
_atom_site_aniso_U_33
_atom_site_aniso_U_23
_atom_site_aniso_U_13
_atom_site_aniso_U_12
Hg1 0.0437(4) 0.0488(4) 0.0315(3) 0.0027(3) 0.0210(3) -0.0009(3)
Hg2 0.0560(5) 0.0882(6) 0.0372(4) -0.0055(4) 0.0279(4) -0.0217(4)
Cl1 0.038(2) 0.072(3) 0.073(3) 0.003(3) 0.027(2) 0.018(2)
Cl2 0.338(14) 0.062(4) 0.092(5) 0.018(4) 0.160(8) 0.026(6)
Cl3 0.050(3) 0.074(4) 0.134(6) 0.030(4) 0.052(4) -0.009(3)
Cl4 0.066(3) 0.070(3) 0.045(3) 0.001(2) 0.032(2) 0.006(3)
N11 0.026(6) 0.043(8) 0.037(7) 0.000(6) 0.020(6) 0.004(6)
N12 0.029(6) 0.034(7) 0.025(6) 0.005(5) 0.013(5) -0.003(5)
N31 0.050(9) 0.058(10) 0.038(8) -0.004(7) 0.021(7) -0.024(8)
N32 0.037(7) 0.038(8) 0.036(7) -0.003(6) 0.024(6) -0.012(6)
N51 0.045(8) 0.041(8) 0.046(8) 0.003(7) 0.023(7) 0.021(7)
N52 0.040(8) 0.050(9) 0.054(9) 0.001(8) 0.029(7) 0.017(7)
C1 0.036(8) 0.042(9) 0.031(8) 0.004(7) 0.021(7) -0.002(8)
C2 0.038(8) 0.029(8) 0.024(7) 0.006(6) 0.017(7) 0.003(7)
C3 0.058(11) 0.051(11) 0.024(8) 0.008(8) 0.017(8) -0.012(10)
C4 0.032(8) 0.066(12) 0.030(8) -0.002(9) 0.016(7) -0.006(9)
C5 0.031(8) 0.064(12) 0.014(7) 0.012(7) 0.010(6) 0.017(8)
C6 0.043(9) 0.040(10) 0.027(8) 0.003(7) 0.017(7) 0.006(8)
C11 0.033(8) 0.077(12) 0.022(7) -0.010(8) 0.015(7) -0.015(9)
C12 0.010(6) 0.102(15) 0.011(6) 0.004(8) -0.001(5) 0.004(8)
C13 0.044(9) 0.043(9) 0.050(10) -0.001(8) 0.037(9) -0.003(8)
C14 0.033(8) 0.032(9) 0.037(8) 0.008(7) 0.023(7) 0.011(7)
C21 0.080(14) 0.037(10) 0.045(11) -0.002(9) 0.027(11) 0.013(10)
C31 0.081(14) 0.073(14) 0.023(8) -0.009(9) 0.022(9) -0.055(12)
C32 0.045(10) 0.076(14) 0.033(9) 0.000(9) 0.017(8) -0.032(10)
C33 0.040(9) 0.034(9) 0.066(12) 0.009(9) 0.035(9) 0.004(8)
C34 0.046(10) 0.045(10) 0.040(9) 0.004(8) 0.025(8) -0.008(8)
C41 0.031(10) 0.18(3) 0.055(13) -0.014(16) 0.025(10) -0.011(14)
C51 0.039(9) 0.060(12) 0.029(9) -0.008(9) -0.001(8) 0.018(9)
C52 0.060(11) 0.061(12) 0.023(8) 0.000(8) 0.007(8) 0.040(10)
C53 0.044(10) 0.045(10) 0.060(12) 0.014(9) 0.038(10) 0.016(8)
C54 0.048(10) 0.044(10) 0.050(11) 0.001(8) 0.032(9) 0.004(8)
C61 0.065(13) 0.052(12) 0.061(13) 0.004(10) 0.035(11) -0.007(11)

loop_
_atom_type_symbol
_atom_type_description
_atom_type_scat_dispersion_real
_atom_type_scat_dispersion_imag
_atom_type_scat_source
Hg Hg -2.3894 9.2266 'International Tables Vol C Tables 4.2.6.8 and 6.1.1.4'
Cl Cl 0.1484 0.1585 'International Tables Vol C Tables 4.2.6.8 and 6.1.1.4'
N N 0.0061 0.0033 'International Tables Vol C Tables 4.2.6.8 and 6.1.1.4'
C C 0.0033 0.0016 'International Tables Vol C Tables 4.2.6.8 and 6.1.1.4'
H H 0.0000 0.0000 'International Tables Vol C Tables 4.2.6.8 and 6.1.1.4'

loop_
_geom_angle_atom_site_label_1
_geom_angle_atom_site_label_2
_geom_angle_atom_site_label_3
_geom_angle
_geom_angle_site_symmetry_1
_geom_angle_site_symmetry_3
N12 Hg1 Cl2 118.4(4) . .
N12 Hg1 Cl3 100.9(3) . .
Cl2 Hg1 Cl3 112.0(3) . .
N12 Hg1 Cl1 97.7(4) . .
Cl2 Hg1 Cl1 113.1(2) . .
Cl3 Hg1 Cl1 113.5(2) . .
N32 Hg2 N52 155.0(5) . 4_656
N32 Hg2 Cl4 110.7(4) . .
N52 Hg2 Cl4 94.1(4) 4_656 .
N32 Hg2 Cl3 91.9(4) . .
N52 Hg2 Cl3 90.1(4) 4_656 .
Cl4 Hg2 Cl3 93.23(19) . .
N32 Hg2 Cl1 88.7(3) . 4_656
N52 Hg2 Cl1 87.5(4) 4_656 4_656
Cl4 Hg2 Cl1 90.65(17) . 4_656
Cl3 Hg2 Cl1 175.54(17) . 4_656
Hg1 Cl1 Hg2 134.6(2) . 4_646
Hg1 Cl3 Hg2 138.6(2) . .
C12 N11 C14 108.3(13) . .
C12 N11 C11 126.3(13) . .
C14 N11 C11 125.5(13) . .
C12 N12 C13 106.6(12) . .
C12 N12 Hg1 116.7(9) . .
C13 N12 Hg1 136.6(11) . .
C32 N31 C34 105.7(15) . .
C32 N31 C31 128.8(15) . .
C34 N31 C31 125.2(15) . .
C32 N32 C33 104.9(15) . .
C32 N32 Hg2 128.9(11) . .
C33 N32 Hg2 126.0(11) . .
C52 N51 C54 107.3(15) . .
C52 N51 C51 128.5(15) . .
C54 N51 C51 124.2(15) . .
C52 N52 C53 109.2(16) . .
C52 N52 Hg2 122.7(12) . 4_646
C53 N52 Hg2 128.1(13) . 4_646
C2 C1 C6 121.5(14) . .
C2 C1 C11 119.9(15) . .
C6 C1 C11 118.6(15) . .
C1 C2 C3 118.5(15) . .
C1 C2 C21 118.8(15) . .
C3 C2 C21 122.2(16) . .
C4 C3 C2 120.2(16) . .
C4 C3 C31 122.1(19) . .
C2 C3 C31 117.4(19) . .
C3 C4 C5 120.7(15) . .
C3 C4 C41 119.1(19) . .
C5 C4 C41 120.2(19) . .
C4 C5 C6 121.7(16) . .
C4 C5 C51 120.0(15) . .
C6 C5 C51 118.0(17) . .
C5 C6 C1 117.3(16) . .
C5 C6 C61 120.8(16) . .
C1 C6 C61 121.8(16) . .
N11 C11 C1 109.3(12) . .
N11 C11 H1 109.8 . .
C1 C11 H1 109.8 . .
N11 C11 H2 109.8 . .
C1 C11 H2 109.8 . .
H1 C11 H2 108.3 . .
N12 C12 N11 110.8(13) . .
N12 C12 H3 124.6 . .
N11 C12 H3 124.6 . .
N12 C13 C14 109.2(13) . .
N12 C13 H4 125.4 . .
C14 C13 H4 125.4 . .
N11 C14 C13 105.0(14) . .
N11 C14 H5 127.5 . .
C13 C14 H5 127.5 . .
C2 C21 H6 109.5 . .
C2 C21 H7 109.5 . .
H6 C21 H7 109.5 . .
C2 C21 H8 109.5 . .
H6 C21 H8 109.5 . .
H7 C21 H8 109.5 . .
N31 C31 C3 112.8(14) . .
N31 C31 H9 109.0 . .
C3 C31 H9 109.0 . .
N31 C31 H10 109.0 . .
C3 C31 H10 109.0 . .
H9 C31 H10 107.8 . .
N32 C32 N31 112.0(15) . .
N32 C32 H11 124.0 . .
N31 C32 H11 124.0 . .
C34 C33 N32 109.0(16) . .
C34 C33 H12 125.5 . .
N32 C33 H12 125.5 . .
C33 C34 N31 108.3(16) . .
C33 C34 H13 125.9 . .
N31 C34 H13 125.9 . .
C4 C41 H14 109.5 . .
C4 C41 H15 109.5 . .
H14 C41 H15 109.5 . .
C4 C41 H16 109.5 . .
H14 C41 H16 109.5 . .
H15 C41 H16 109.5 . .
N51 C51 C5 114.0(14) . .
N51 C51 H17 108.7 . .
C5 C51 H17 108.7 . .
N51 C51 H18 108.7 . .
C5 C51 H18 108.7 . .
H17 C51 H18 107.6 . .
N52 C52 N51 109.7(16) . .
N52 C52 H19 125.1 . .
N51 C52 H19 125.1 . .
N52 C53 C54 107.3(16) . .
N52 C53 H20 126.4 . .
C54 C53 H20 126.4 . .
C53 C54 N51 106.4(16) . .
C53 C54 H21 126.8 . .
N51 C54 H21 126.8 . .
C6 C61 H22 109.5 . .
C6 C61 H23 109.5 . .
H22 C61 H23 109.5 . .
C6 C61 H24 109.5 . .
H22 C61 H24 109.5 . .
H23 C61 H24 109.5 . .

loop_
_geom_bond_atom_site_label_1
_geom_bond_atom_site_label_2
_geom_bond_distance
_geom_bond_site_symmetry_2
Hg1 N12 2.244(12) .
Hg1 Cl2 2.352(13) .
Hg1 Cl3 2.507(5) .
Hg1 Cl1 2.523(5) .
Hg2 N32 2.132(13) .
Hg2 N52 2.168(15) 4_656
Hg2 Cl4 2.609(6) .
Hg2 Cl3 2.912(5) .
Hg2 Cl1 2.978(5) 4_656
Cl1 Hg2 2.978(5) 4_646
N11 C12 1.335(18) .
N11 C14 1.370(18) .
N11 C11 1.478(19) .
N12 C12 1.307(19) .
N12 C13 1.37(2) .
N31 C32 1.32(2) .
N31 C34 1.35(2) .
N31 C31 1.47(2) .
N32 C32 1.32(2) .
N32 C33 1.36(2) .
N51 C52 1.31(2) .
N51 C54 1.37(2) .
N51 C51 1.48(2) .
N52 C52 1.30(2) .
N52 C53 1.33(2) .
N52 Hg2 2.169(15) 4_646
C1 C2 1.40(2) .
C1 C6 1.40(2) .
C1 C11 1.53(2) .
C2 C3 1.41(2) .
C2 C21 1.54(2) .
C3 C4 1.36(3) .
C3 C31 1.51(2) .
C4 C5 1.37(3) .
C4 C41 1.54(2) .
C5 C6 1.39(2) .
C5 C51 1.53(2) .
C6 C61 1.49(2) .
C11 H1 0.9900 .
C11 H2 0.9900 .
C12 H3 0.9500 .
C13 C14 1.37(2) .
C13 H4 0.9500 .
C14 H5 0.9500 .
C21 H6 0.9800 .
C21 H7 0.9800 .
C21 H8 0.9800 .
C31 H9 0.9900 .
C31 H10 0.9900 .
C32 H11 0.9500 .
C33 C34 1.33(2) .
C33 H12 0.9500 .
C34 H13 0.9500 .
C41 H14 0.9800 .
C41 H15 0.9800 .
C41 H16 0.9800 .
C51 H17 0.9900 .
C51 H18 0.9900 .
C52 H19 0.9500 .
C53 C54 1.35(2) .
C53 H20 0.9500 .
C54 H21 0.9500 .
C61 H22 0.9800 .
C61 H23 0.9800 .
C61 H24 0.9800 .

loop_
_geom_torsion_atom_site_label_1
_geom_torsion_atom_site_label_2
_geom_torsion_atom_site_label_3
_geom_torsion_atom_site_label_4
_geom_torsion
_geom_torsion_site_symmetry_1
_geom_torsion_site_symmetry_4
N12 Hg1 Cl1 Hg2 130.8(4) . 4_646
Cl2 Hg1 Cl1 Hg2 -103.8(4) . 4_646
Cl3 Hg1 Cl1 Hg2 25.3(4) . 4_646
N12 Hg1 Cl3 Hg2 -131.0(6) . .
Cl2 Hg1 Cl3 Hg2 102.1(6) . .
Cl1 Hg1 Cl3 Hg2 -27.5(6) . .
N32 Hg2 Cl3 Hg1 105.0(6) . .
N52 Hg2 Cl3 Hg1 -50.1(6) 4_656 .
Cl4 Hg2 Cl3 Hg1 -144.2(5) . .
Cl2 Hg1 N12 C12 -172.6(12) . .
Cl3 Hg1 N12 C12 64.8(13) . .
Cl1 Hg1 N12 C12 -51.1(13) . .
Cl2 Hg1 N12 C13 10.7(16) . .
Cl3 Hg1 N12 C13 -111.9(15) . .
Cl1 Hg1 N12 C13 132.2(15) . .
N52 Hg2 N32 C32 74(2) 4_656 .
Cl4 Hg2 N32 C32 -114.7(16) . .
Cl3 Hg2 N32 C32 -20.5(17) . .
Cl1 Hg2 N32 C32 155.1(17) 4_656 .
N52 Hg2 N32 C33 -101.1(16) 4_656 .
Cl4 Hg2 N32 C33 70.3(14) . .
Cl3 Hg2 N32 C33 164.5(13) . .
Cl1 Hg2 N32 C33 -19.9(13) 4_656 .
C6 C1 C2 C3 0(2) . .
C11 C1 C2 C3 178.0(14) . .
C6 C1 C2 C21 -172.0(15) . .
C11 C1 C2 C21 6(2) . .
C1 C2 C3 C4 2(2) . .
C21 C2 C3 C4 173.9(16) . .
C1 C2 C3 C31 176.3(14) . .
C21 C2 C3 C31 -12(2) . .
C2 C3 C4 C5 -1(2) . .
C31 C3 C4 C5 -175.1(15) . .
C2 C3 C4 C41 -179.8(16) . .
C31 C3 C4 C41 6(2) . .
C3 C4 C5 C6 -2(2) . .
C41 C4 C5 C6 176.6(16) . .
C3 C4 C5 C51 -175.8(16) . .
C41 C4 C5 C51 3(2) . .
C4 C5 C6 C1 4(2) . .
C51 C5 C6 C1 178.0(14) . .
C4 C5 C6 C61 -176.1(16) . .
C51 C5 C6 C61 -2(2) . .
C2 C1 C6 C5 -3(2) . .
C11 C1 C6 C5 179.0(14) . .
C2 C1 C6 C61 177.1(16) . .
C11 C1 C6 C61 -1(2) . .
C12 N11 C11 C1 -7(3) . .
C14 N11 C11 C1 173.7(14) . .
C2 C1 C11 N11 -83.8(19) . .
C6 C1 C11 N11 94.2(18) . .
C13 N12 C12 N11 1(2) . .
Hg1 N12 C12 N11 -176.2(11) . .
C14 N11 C12 N12 -2(2) . .
C11 N11 C12 N12 178.6(16) . .
C12 N12 C13 C14 -0.2(19) . .
Hg1 N12 C13 C14 176.7(11) . .
C12 N11 C14 C13 1.9(18) . .
C11 N11 C14 C13 -178.8(16) . .
N12 C13 C14 N11 -1.0(18) . .
C32 N31 C31 C3 -33(3) . .
C34 N31 C31 C3 153.8(19) . .
C4 C3 C31 N31 -83(2) . .
C2 C3 C31 N31 103(2) . .
C33 N32 C32 N31 -2(2) . .
Hg2 N32 C32 N31 -177.9(13) . .
C34 N31 C32 N32 1(2) . .
C31 N31 C32 N32 -173.0(19) . .
C32 N32 C33 C34 2(2) . .
Hg2 N32 C33 C34 178.4(12) . .
N32 C33 C34 N31 -2(2) . .
C32 N31 C34 C33 1(2) . .
C31 N31 C34 C33 174.9(19) . .
C52 N51 C51 C5 -10(3) . .
C54 N51 C51 C5 167.7(16) . .
C4 C5 C51 N51 86(2) . .
C6 C5 C51 N51 -88.3(19) . .
C53 N52 C52 N51 -2(2) . .
Hg2 N52 C52 N51 177.0(13) 4_646 .
C54 N51 C52 N52 2(2) . .
C51 N51 C52 N52 -179.6(18) . .
C52 N52 C53 C54 0(2) . .
Hg2 N52 C53 C54 -178.3(12) 4_646 .
N52 C53 C54 N51 1(2) . .
C52 N51 C54 C53 -2(2) . .
C51 N51 C54 C53 179.8(17) . .
